data_7037645
loop_
_publ_author_name
'Jayanthi, Eswaran'
'Kalaiselvi, Sivalingam'
'Padma, Viswanatha Vijaya'
'Bhuvanesh, Nattamai S. P.'
'Dharmaraj, Nallasamy'

_publ_section_title
;
 Solvent assisted formation of ruthenium(iii) and ruthenium(ii) hydrazone
 complexes in one-pot with potential in vitro cytotoxicity and enhanced
 LDH, NO and ROS release.
;
_journal_issue 4
_journal_name_full 'Dalton transactions (Cambridge, England : 2003)'
_journal_page_first 1693
_journal_page_last 1707
_journal_paper_doi 10.1039/c5dt03849a
_journal_volume 45
_journal_year 2016
_chemical_formula_sum 'C56 H46 As2 N2 O4 Ru'
_chemical_formula_weight 1061.86
_chemical_name_systematic
;
?
;
_space_group_IT_number 14
_symmetry_cell_setting monoclinic
_symmetry_space_group_name_Hall '-P 2yn'
_symmetry_space_group_name_H-M 'P 1 21/n 1'
_atom_sites_solution_hydrogens geom
_atom_sites_solution_primary direct
_atom_sites_solution_secondary difmap
_audit_creation_method SHELXL-97
_audit_update_record
;
2013-04-01 deposited with the CCDC.
2015-12-08 downloaded from the CCDC.
;
_cell_angle_alpha 90.00
_cell_angle_beta 99.668(2)
_cell_angle_gamma 90.00
_cell_formula_units_Z 4
_cell_length_a 18.7940(6)
_cell_length_b 12.0352(4)
_cell_length_c 20.9907(7)
_cell_measurement_reflns_used 1465
_cell_measurement_temperature 110(2)
_cell_measurement_theta_max 56.96
_cell_measurement_theta_min 2.92
_cell_volume 4680.4(3)
_computing_cell_refinement
;
CELL-NOW (Sheldrick, 2003) and SAINT (BRUKER-NONIUS, 2003)
;
_computing_data_collection 'FRAMBO (BRUKER-NONIUS, 2003)'
_computing_data_reduction 'Bruker APEX2'
_computing_molecular_graphics Olex2
_computing_publication_material 'Bruker SHELXTL'
_computing_structure_refinement 'SHELXL-97 (Sheldrick, 2008)'
_computing_structure_solution 'SHELXS-97 (Sheldrick, 2008)'
_diffrn_ambient_temperature 110(2)
_diffrn_measured_fraction_theta_full 0.997
_diffrn_measured_fraction_theta_max 0.997
_diffrn_measurement_device_type 'BRUKER GADDS D8 Discover'
_diffrn_measurement_method 'phi and omega scans'
_diffrn_radiation_monochromator graphite
_diffrn_radiation_source 'fine-focus sealed tube'
_diffrn_radiation_type CuK\a
_diffrn_radiation_wavelength 1.54178
_diffrn_reflns_av_R_equivalents 0.0795
_diffrn_reflns_av_sigmaI/netI 0.0394
_diffrn_reflns_limit_h_max 20
_diffrn_reflns_limit_h_min -21
_diffrn_reflns_limit_k_max 13
_diffrn_reflns_limit_k_min 0
_diffrn_reflns_limit_l_max 23
_diffrn_reflns_limit_l_min 0
_diffrn_reflns_number 6932
_diffrn_reflns_theta_full 59.99
_diffrn_reflns_theta_max 59.99
_diffrn_reflns_theta_min 2.92
_diffrn_standards_decay_% 0
_diffrn_standards_interval_count 0
_diffrn_standards_number 0
_exptl_absorpt_coefficient_mu 4.675
_exptl_absorpt_correction_T_max 0.8725
_exptl_absorpt_correction_T_min 0.4549
_exptl_absorpt_correction_type multi-scan
_exptl_absorpt_process_details 'TWINABS; (Sheldrick, 2006)'
_exptl_crystal_colour brown
_exptl_crystal_density_diffrn 1.507
_exptl_crystal_density_method 'not measured'
_exptl_crystal_description plate
_exptl_crystal_F_000 2152
_exptl_crystal_size_max 0.20
_exptl_crystal_size_mid 0.16
_exptl_crystal_size_min 0.03
_refine_diff_density_max 0.812
_refine_diff_density_min -0.386
_refine_diff_density_rms 0.080
_refine_ls_extinction_method none
_refine_ls_goodness_of_fit_ref 1.097
_refine_ls_hydrogen_treatment constr
_refine_ls_matrix_type full
_refine_ls_number_parameters 600
_refine_ls_number_reflns 6932
_refine_ls_number_restraints 19
_refine_ls_restrained_S_all 1.098
_refine_ls_R_factor_all 0.0484
_refine_ls_R_factor_gt 0.0342
_refine_ls_shift/su_max 0.001
_refine_ls_shift/su_mean 0.000
_refine_ls_structure_factor_coef Fsqd
_refine_ls_weighting_details 'calc w=1/[\s^2^(Fo^2^)+(0.0474P)^2^+0.0000P] where P=(Fo^2^+2Fc^2^)/3'
_refine_ls_weighting_scheme calc
_refine_ls_wR_factor_gt 0.0816
_refine_ls_wR_factor_ref 0.0847
_reflns_number_gt 5320
_reflns_number_total 6932
_reflns_threshold_expression >2sigma(I)
_cod_data_source_file c5dt03849a2.cif
_cod_data_source_block twin4
_cod_depositor_comments
;
The following automatic conversions were performed:

'_symmetry_cell_setting' value 'Monoclinic' changed to 'monoclinic'
according to
/usr/data/users/saulius/crontab/automatic-downloads/rss-feeds/RSC/lib/dictionaries/cif_core.dic
dictionary named 'cif_core.dic' version 2.4.2 from 2011-04-26.

Automatic conversion script
Id: cif_fix_values 4268 2015-11-12 08:31:59Z antanas 

 Adding full bibliography for 7037642--7037645.cif.
;
_cod_original_sg_symbol_H-M P2(1)/n
_cod_database_code 7037645

loop_
_symmetry_equiv_pos_as_xyz
'x, y, z'
'-x+1/2, y+1/2, -z+1/2'
'-x, -y, -z'
'x-1/2, -y-1/2, z-1/2'

loop_
_atom_site_label
_atom_site_type_symbol
_atom_site_fract_x
_atom_site_fract_y
_atom_site_fract_z
_atom_site_U_iso_or_equiv
_atom_site_adp_type
_atom_site_occupancy
_atom_site_symmetry_multiplicity
_atom_site_calc_flag
_atom_site_refinement_flags
_atom_site_disorder_assembly
_atom_site_disorder_group
Ru1 Ru 0.548454(15) 0.06848(2) 0.705020(14) 0.02217(10) Uani 1 1 d . A .
As1 As 0.52100(2) 0.26443(3) 0.68229(2) 0.02354(12) Uani 1 1 d . . .
As2 As 0.56960(2) -0.12925(3) 0.730433(19) 0.02210(12) Uani 1 1 d . . .
C1 C 0.3911(2) 0.0410(3) 0.71197(19) 0.0278(9) Uani 1 1 d . A .
H1 H 0.3530 0.0420 0.7366 0.033 Uiso 1 1 calc R . .
C2 C 0.3721(2) 0.0181(3) 0.64508(19) 0.0300(10) Uani 1 1 d . . .
C3 C 0.4229(2) 0.0112(3) 0.60223(19) 0.0323(10) Uani 1 1 d . A .
C4 C 0.3977(2) -0.0152(3) 0.5363(2) 0.0369(11) Uani 1 1 d . . .
H4 H 0.4315 -0.0205 0.5075 0.044 Uiso 1 1 calc R . .
C5 C 0.3265(2) -0.0332(3) 0.5130(2) 0.0387(11) Uani 1 1 d . . .
H5 H 0.3119 -0.0532 0.4690 0.046 Uiso 1 1 calc R . .
C6 C 0.2738(2) -0.0222(3) 0.5539(2) 0.0350(10) Uani 1 1 d . . .
C7 C 0.2954(2) 0.0030(3) 0.61928(19) 0.0319(10) Uani 1 1 d . . .
C8 C 0.1996(2) -0.0370(4) 0.5281(2) 0.0478(12) Uani 1 1 d . . .
H8 H 0.1856 -0.0544 0.4836 0.057 Uiso 1 1 calc R . .
C9 C 0.1476(2) -0.0263(4) 0.5672(2) 0.0465(12) Uani 1 1 d . . .
H9 H 0.0979 -0.0354 0.5500 0.056 Uiso 1 1 calc R . .
C10 C 0.1696(2) -0.0020(4) 0.6322(2) 0.0454(12) Uani 1 1 d . . .
H10 H 0.1345 0.0039 0.6598 0.054 Uiso 1 1 calc R . .
C11 C 0.2412(2) 0.0138(3) 0.6573(2) 0.0394(11) Uani 1 1 d . . .
H11 H 0.2544 0.0326 0.7016 0.047 Uiso 1 1 calc R . .
C12 C 0.5309(2) 0.1069(3) 0.83333(19) 0.0267(9) Uani 1 1 d . . .
C13 C 0.5489(2) 0.1366(3) 0.90235(19) 0.0311(10) Uani 0.529(3) 1 d PD A 1
C14 C 0.6018(4) 0.2089(6) 0.9254(3) 0.0361(15) Uani 0.529(3) 1 d PD A 1
H14 H 0.6285 0.2419 0.8957 0.043 Uiso 0.529(3) 1 calc PR A 1
C15 C 0.6191(4) 0.2375(7) 0.9895(3) 0.0442(16) Uani 0.529(3) 1 d PD A 1
H15 H 0.6571 0.2887 1.0030 0.053 Uiso 0.529(3) 1 calc PR A 1
C16 C 0.5831(3) 0.1945(4) 1.0324(2) 0.0544(14) Uani 0.529(3) 1 d PD A 1
H16 H 0.5919 0.2210 1.0757 0.065 Uiso 0.529(3) 1 calc PR A 1
C17 C 0.5307(4) 0.1076(7) 1.0145(4) 0.0518(18) Uani 0.529(3) 1 d PD A 1
H17 H 0.5086 0.0708 1.0462 0.062 Uiso 0.529(3) 1 calc PR A 1
C18 C 0.5132(4) 0.0791(6) 0.9494(3) 0.0428(16) Uani 0.529(3) 1 d PD A 1
H18 H 0.4784 0.0230 0.9358 0.051 Uiso 0.529(3) 1 calc PR A 1
C13A C 0.5489(2) 0.1366(3) 0.90235(19) 0.0311(10) Uani 0.471(3) 1 d PD A 2
C14A C 0.6071(4) 0.0938(7) 0.9405(3) 0.0361(15) Uani 0.471(3) 1 d PD A 2
H14A H 0.6374 0.0426 0.9233 0.043 Uiso 0.471(3) 1 calc PR A 2
C15A C 0.6227(4) 0.1244(7) 1.0045(4) 0.0442(16) Uani 0.471(3) 1 d PD A 2
H15A H 0.6644 0.0934 1.0302 0.053 Uiso 0.471(3) 1 calc PR A 2
C16A C 0.5831(3) 0.1945(4) 1.0324(2) 0.0544(14) Uani 0.471(3) 1 d PD A 2
H16A H 0.5919 0.2061 1.0779 0.065 Uiso 0.471(3) 1 calc PR A 2
C17A C 0.5262(5) 0.2525(8) 0.9908(4) 0.0518(18) Uani 0.471(3) 1 d PD A 2
H17A H 0.5011 0.3106 1.0081 0.062 Uiso 0.471(3) 1 calc PR A 2
C18A C 0.5075(5) 0.2247(7) 0.9257(4) 0.0428(16) Uani 0.471(3) 1 d PD A 2
H18A H 0.4696 0.2615 0.8981 0.051 Uiso 0.471(3) 1 calc PR A 2
C19 C 0.56516(19) 0.3651(3) 0.74900(18) 0.0253(9) Uani 1 1 d . . .
C20 C 0.5299(2) 0.4536(3) 0.7717(2) 0.0347(10) Uani 1 1 d . . .
H20 H 0.4799 0.4652 0.7563 0.042 Uiso 1 1 calc R . .
C21 C 0.5671(2) 0.5252(3) 0.8168(2) 0.0384(11) Uani 1 1 d . . .
H21 H 0.5422 0.5848 0.8331 0.046 Uiso 1 1 calc R . .
C22 C 0.6394(2) 0.5112(3) 0.8384(2) 0.0369(11) Uani 1 1 d . . .
H22 H 0.6649 0.5630 0.8679 0.044 Uiso 1 1 calc R . .
C23 C 0.6753(2) 0.4218(3) 0.8171(2) 0.0362(11) Uani 1 1 d . . .
H23 H 0.7253 0.4111 0.8327 0.043 Uiso 1 1 calc R . .
C24 C 0.6385(2) 0.3486(3) 0.7734(2) 0.0331(10) Uani 1 1 d . . .
H24 H 0.6629 0.2862 0.7596 0.040 Uiso 1 1 calc R . .
C25 C 0.41934(19) 0.3055(3) 0.66815(19) 0.0258(9) Uani 1 1 d . . .
C26 C 0.3842(2) 0.3287(3) 0.6063(2) 0.0317(10) Uani 1 1 d . . .
H26 H 0.4097 0.3260 0.5709 0.038 Uiso 1 1 calc R . .
C27 C 0.3115(2) 0.3559(4) 0.5965(2) 0.0423(11) Uani 1 1 d . . .
H27 H 0.2871 0.3714 0.5540 0.051 Uiso 1 1 calc R . .
C28 C 0.2742(2) 0.3608(4) 0.6477(2) 0.0428(12) Uani 1 1 d . . .
H28 H 0.2248 0.3819 0.6407 0.051 Uiso 1 1 calc R . .
C29 C 0.3093(2) 0.3346(3) 0.7093(2) 0.0389(11) Uani 1 1 d . . .
H29 H 0.2837 0.3363 0.7447 0.047 Uiso 1 1 calc R . .
C30 C 0.3819(2) 0.3061(3) 0.7192(2) 0.0316(10) Uani 1 1 d . . .
H30 H 0.4058 0.2869 0.7613 0.038 Uiso 1 1 calc R . .
C31 C 0.55193(19) 0.3278(3) 0.60681(18) 0.0247(9) Uani 1 1 d . . .
C32 C 0.5619(2) 0.2598(3) 0.55587(19) 0.0353(10) Uani 1 1 d . . .
H32 H 0.5540 0.1820 0.5582 0.042 Uiso 1 1 calc R . .
C33 C 0.5832(2) 0.3049(4) 0.50159(19) 0.0392(11) Uani 1 1 d . . .
H33 H 0.5909 0.2582 0.4669 0.047 Uiso 1 1 calc R . .
C34 C 0.5934(2) 0.4185(4) 0.4979(2) 0.0399(11) Uani 1 1 d . . .
H34 H 0.6075 0.4496 0.4604 0.048 Uiso 1 1 calc R . .
C35 C 0.5832(2) 0.4866(3) 0.5483(2) 0.0345(10) Uani 1 1 d . . .
H35 H 0.5907 0.5644 0.5457 0.041 Uiso 1 1 calc R . .
C36 C 0.5622(2) 0.4417(3) 0.60187(19) 0.0283(9) Uani 1 1 d . . .
H36 H 0.5544 0.4890 0.6363 0.034 Uiso 1 1 calc R . .
C37 C 0.62598(19) -0.2078(3) 0.67537(18) 0.0229(9) Uani 1 1 d . . .
C38 C 0.6715(2) -0.2947(3) 0.69833(19) 0.0284(9) Uani 1 1 d . . .
H38 H 0.6727 -0.3214 0.7411 0.034 Uiso 1 1 calc R . .
C39 C 0.7155(2) -0.3430(3) 0.6591(2) 0.0362(11) Uani 1 1 d . . .
H39 H 0.7472 -0.4019 0.6751 0.043 Uiso 1 1 calc R . .
C40 C 0.7129(2) -0.3047(3) 0.5963(2) 0.0368(11) Uani 1 1 d . . .
H40 H 0.7435 -0.3368 0.5695 0.044 Uiso 1 1 calc R . .
C41 C 0.6667(2) -0.2211(3) 0.5728(2) 0.0347(10) Uani 1 1 d . . .
H41 H 0.6645 -0.1967 0.5295 0.042 Uiso 1 1 calc R . .
C42 C 0.6228(2) -0.1714(3) 0.61195(19) 0.0277(9) Uani 1 1 d . . .
H42 H 0.5909 -0.1131 0.5955 0.033 Uiso 1 1 calc R . .
C43 C 0.48322(19) -0.2194(3) 0.72733(18) 0.0231(9) Uani 1 1 d . . .
C44 C 0.4350(2) -0.1977(3) 0.76950(19) 0.0289(9) Uani 1 1 d . . .
H44 H 0.4450 -0.1404 0.8009 0.035 Uiso 1 1 calc R . .
C45 C 0.3726(2) -0.2600(3) 0.7653(2) 0.0369(11) Uani 1 1 d . . .
H45 H 0.3401 -0.2457 0.7945 0.044 Uiso 1 1 calc R . .
C46 C 0.3566(2) -0.3434(4) 0.7191(2) 0.0423(11) Uani 1 1 d . . .
H46 H 0.3134 -0.3854 0.7165 0.051 Uiso 1 1 calc R . .
C47 C 0.4041(2) -0.3642(4) 0.6771(2) 0.0395(11) Uani 1 1 d . . .
H47 H 0.3938 -0.4210 0.6455 0.047 Uiso 1 1 calc R . .
C48 C 0.4678(2) -0.3018(3) 0.68115(18) 0.0309(10) Uani 1 1 d . . .
H48 H 0.5003 -0.3161 0.6521 0.037 Uiso 1 1 calc R . .
C49 C 0.62566(19) -0.1550(3) 0.81512(18) 0.0235(9) Uani 1 1 d . . .
C50 C 0.6987(2) -0.1308(3) 0.8240(2) 0.0288(10) Uani 1 1 d . . .
H50 H 0.7194 -0.1031 0.7889 0.035 Uiso 1 1 calc R . .
C51 C 0.7415(2) -0.1465(3) 0.8832(2) 0.0347(10) Uani 1 1 d . . .
H51 H 0.7916 -0.1303 0.8885 0.042 Uiso 1 1 calc R . .
C52 C 0.7124(2) -0.1857(3) 0.9349(2) 0.0371(11) Uani 1 1 d . . .
H52 H 0.7424 -0.1971 0.9756 0.044 Uiso 1 1 calc R . .
C53 C 0.6397(2) -0.2080(4) 0.9273(2) 0.0373(11) Uani 1 1 d . . .
H53 H 0.6192 -0.2334 0.9631 0.045 Uiso 1 1 calc R . .
C54 C 0.5963(2) -0.1939(3) 0.86813(19) 0.0321(10) Uani 1 1 d . . .
H54 H 0.5462 -0.2105 0.8632 0.039 Uiso 1 1 calc R . .
C60 C 0.6380(2) 0.0842(3) 0.67782(18) 0.0254(9) Uani 1 1 d . . .
N1 N 0.45568(16) 0.0606(2) 0.74264(15) 0.0239(7) Uani 1 1 d . . .
N2 N 0.46356(17) 0.0844(3) 0.80874(15) 0.0309(8) Uani 1 1 d . A .
O1 O 0.49291(13) 0.02483(19) 0.61383(13) 0.0297(6) Uani 1 1 d . . .
O2 O 0.58431(13) 0.10657(19) 0.80093(11) 0.0246(6) Uani 1 1 d . A .
O61 O 0.69354(14) 0.0972(2) 0.66329(13) 0.0342(7) Uani 1 1 d . . .
O70 O 0.32636(17) 0.0870(3) 0.84486(16) 0.0746(12) Uani 1 1 d U . .
H70 H 0.3684 0.0726 0.8373 0.112 Uiso 1 1 d R . .
C71 C 0.3125(3) 0.1485(6) 0.8969(3) 0.108(3) Uani 1 1 d U . .
H71A H 0.3329 0.2231 0.8950 0.162 Uiso 1 1 calc R . .
H71B H 0.3345 0.1120 0.9371 0.162 Uiso 1 1 calc R . .
H71C H 0.2602 0.1540 0.8954 0.162 Uiso 1 1 calc R . .

loop_
_atom_site_aniso_label
_atom_site_aniso_U_11
_atom_site_aniso_U_22
_atom_site_aniso_U_33
_atom_site_aniso_U_23
_atom_site_aniso_U_13
_atom_site_aniso_U_12
Ru1 0.02215(17) 0.01963(17) 0.02456(18) 0.00171(13) 0.00340(13) 0.00167(12)
As1 0.0229(2) 0.0196(2) 0.0274(3) 0.00179(19) 0.0023(2) 0.00199(18)
As2 0.0224(2) 0.0194(2) 0.0243(2) 0.00153(19) 0.00315(19) 0.00083(18)
C1 0.027(2) 0.025(2) 0.032(2) 0.0006(19) 0.007(2) -0.0007(18)
C2 0.039(3) 0.020(2) 0.032(3) 0.0031(18) 0.009(2) 0.0026(18)
C3 0.042(3) 0.025(2) 0.030(3) 0.0010(19) 0.005(2) 0.000(2)
C4 0.045(3) 0.034(2) 0.032(3) -0.004(2) 0.008(2) -0.003(2)
C5 0.046(3) 0.044(3) 0.025(2) -0.005(2) 0.002(2) 0.000(2)
C6 0.039(3) 0.033(2) 0.032(3) 0.002(2) 0.004(2) -0.001(2)
C7 0.034(2) 0.029(2) 0.032(3) -0.001(2) 0.002(2) -0.0030(19)
C8 0.051(3) 0.056(3) 0.033(3) -0.008(2) -0.002(2) -0.002(3)
C9 0.029(2) 0.061(3) 0.044(3) -0.004(3) -0.009(2) -0.009(2)
C10 0.036(3) 0.057(3) 0.043(3) -0.008(2) 0.002(2) 0.002(2)
C11 0.039(3) 0.048(3) 0.029(2) -0.009(2) -0.001(2) -0.002(2)
C12 0.026(2) 0.026(2) 0.029(2) -0.0020(18) 0.008(2) 0.0023(18)
C13 0.028(2) 0.038(2) 0.030(2) -0.006(2) 0.012(2) -0.004(2)
C14 0.030(3) 0.046(3) 0.031(4) 0.000(3) 0.003(3) -0.005(3)
C15 0.037(4) 0.061(4) 0.033(4) -0.010(4) 0.002(3) -0.010(4)
C16 0.049(3) 0.084(4) 0.029(3) -0.022(3) 0.006(2) -0.011(3)
C17 0.043(4) 0.076(5) 0.038(4) -0.013(4) 0.009(3) -0.009(4)
C18 0.043(4) 0.048(4) 0.036(4) -0.011(3) 0.000(3) 0.002(3)
C13A 0.028(2) 0.038(2) 0.030(2) -0.006(2) 0.012(2) -0.004(2)
C14A 0.030(3) 0.046(3) 0.031(4) 0.000(3) 0.003(3) -0.005(3)
C15A 0.037(4) 0.061(4) 0.033(4) -0.010(4) 0.002(3) -0.010(4)
C16A 0.049(3) 0.084(4) 0.029(3) -0.022(3) 0.006(2) -0.011(3)
C17A 0.043(4) 0.076(5) 0.038(4) -0.013(4) 0.009(3) -0.009(4)
C18A 0.043(4) 0.048(4) 0.036(4) -0.011(3) 0.000(3) 0.002(3)
C19 0.026(2) 0.021(2) 0.027(2) 0.0029(18) 0.0009(19) -0.0050(17)
C20 0.026(2) 0.032(2) 0.045(3) -0.003(2) 0.002(2) 0.0029(19)
C21 0.041(3) 0.031(2) 0.045(3) -0.013(2) 0.012(2) -0.003(2)
C22 0.045(3) 0.033(2) 0.031(3) -0.003(2) 0.003(2) -0.010(2)
C23 0.030(2) 0.029(2) 0.045(3) 0.005(2) -0.005(2) -0.003(2)
C24 0.034(3) 0.023(2) 0.041(3) 0.002(2) 0.004(2) 0.0023(19)
C25 0.020(2) 0.0164(19) 0.039(3) 0.0008(18) -0.002(2) -0.0020(16)
C26 0.030(2) 0.031(2) 0.033(3) 0.003(2) 0.001(2) -0.0024(19)
C27 0.029(3) 0.055(3) 0.040(3) 0.009(2) -0.004(2) 0.001(2)
C28 0.023(2) 0.052(3) 0.051(3) 0.005(2) -0.001(2) 0.004(2)
C29 0.030(3) 0.043(3) 0.044(3) 0.004(2) 0.007(2) 0.004(2)
C30 0.028(2) 0.032(2) 0.033(2) 0.006(2) -0.001(2) -0.0001(19)
C31 0.019(2) 0.025(2) 0.029(2) 0.0021(18) 0.0004(18) 0.0026(17)
C32 0.040(3) 0.035(2) 0.030(3) 0.007(2) 0.003(2) 0.009(2)
C33 0.051(3) 0.044(3) 0.022(2) 0.005(2) 0.003(2) 0.013(2)
C34 0.037(3) 0.051(3) 0.030(3) 0.017(2) 0.001(2) 0.005(2)
C35 0.028(2) 0.034(2) 0.039(3) 0.009(2) -0.003(2) -0.0016(19)
C36 0.025(2) 0.028(2) 0.029(2) 0.0059(19) -0.0018(19) 0.0007(18)
C37 0.026(2) 0.019(2) 0.024(2) -0.0014(17) 0.0041(18) -0.0042(17)
C38 0.033(2) 0.023(2) 0.029(2) -0.0003(18) 0.0041(19) -0.0022(19)
C39 0.033(2) 0.025(2) 0.049(3) -0.009(2) 0.004(2) 0.0087(19)
C40 0.037(3) 0.040(3) 0.037(3) -0.014(2) 0.014(2) 0.001(2)
C41 0.046(3) 0.031(2) 0.029(2) -0.005(2) 0.011(2) -0.011(2)
C42 0.031(2) 0.020(2) 0.031(2) -0.0015(18) 0.004(2) -0.0020(18)
C43 0.020(2) 0.027(2) 0.022(2) 0.0036(18) 0.0020(18) 0.0036(17)
C44 0.028(2) 0.029(2) 0.029(2) 0.0020(19) 0.0006(19) -0.0019(18)
C45 0.025(2) 0.050(3) 0.036(3) 0.001(2) 0.005(2) -0.004(2)
C46 0.039(3) 0.051(3) 0.036(3) -0.003(2) 0.001(2) -0.015(2)
C47 0.039(3) 0.045(3) 0.032(3) -0.009(2) 0.000(2) -0.016(2)
C48 0.031(2) 0.041(2) 0.021(2) 0.000(2) 0.0058(19) -0.001(2)
C49 0.025(2) 0.0161(19) 0.028(2) -0.0028(17) -0.0001(18) 0.0021(16)
C50 0.029(2) 0.024(2) 0.033(3) -0.0030(19) 0.004(2) -0.0026(18)
C51 0.025(2) 0.045(3) 0.033(3) -0.004(2) -0.001(2) 0.002(2)
C52 0.037(3) 0.040(3) 0.030(3) -0.002(2) -0.005(2) 0.004(2)
C53 0.036(3) 0.049(3) 0.027(3) 0.006(2) 0.003(2) 0.001(2)
C54 0.030(2) 0.036(2) 0.029(2) 0.002(2) 0.003(2) 0.0014(19)
C60 0.035(2) 0.016(2) 0.023(2) 0.0012(17) 0.001(2) 0.0068(18)
N1 0.0207(18) 0.0214(17) 0.030(2) -0.0007(15) 0.0041(15) 0.0046(14)
N2 0.025(2) 0.042(2) 0.025(2) -0.0084(16) 0.0043(16) 0.0015(16)
O1 0.0196(15) 0.0177(13) 0.0497(18) 0.0081(13) -0.0004(13) 0.0019(11)
O2 0.0277(15) 0.0221(13) 0.0233(15) 0.0014(12) 0.0020(12) 0.0015(11)
O61 0.0296(16) 0.0348(16) 0.0417(18) 0.0043(14) 0.0160(14) 0.0037(13)
O70 0.0397(19) 0.123(3) 0.066(2) -0.040(2) 0.0251(18) -0.027(2)
C71 0.060(4) 0.202(8) 0.059(4) -0.066(4) 0.003(3) 0.012(4)

loop_
_atom_type_symbol
_atom_type_description
_atom_type_scat_dispersion_real
_atom_type_scat_dispersion_imag
_atom_type_scat_source
C C 0.0181 0.0091 'International Tables Vol C Tables 4.2.6.8 and 6.1.1.4'
H H 0.0000 0.0000 'International Tables Vol C Tables 4.2.6.8 and 6.1.1.4'
As As -0.9300 1.0051 'International Tables Vol C Tables 4.2.6.8 and 6.1.1.4'
N N 0.0311 0.0180 'International Tables Vol C Tables 4.2.6.8 and 6.1.1.4'
O O 0.0492 0.0322 'International Tables Vol C Tables 4.2.6.8 and 6.1.1.4'
Ru Ru 0.0552 3.2960 'International Tables Vol C Tables 4.2.6.8 and 6.1.1.4'

loop_
_geom_angle_atom_site_label_1
_geom_angle_atom_site_label_2
_geom_angle_atom_site_label_3
_geom_angle
C60 Ru1 N1 174.14(14)
C60 Ru1 O2 96.42(13)
N1 Ru1 O2 78.02(11)
C60 Ru1 O1 94.72(13)
N1 Ru1 O1 90.86(11)
O2 Ru1 O1 168.85(9)
C60 Ru1 As1 90.82(10)
N1 Ru1 As1 87.36(8)
O2 Ru1 As1 89.98(7)
O1 Ru1 As1 90.41(6)
C60 Ru1 As2 92.46(10)
N1 Ru1 As2 89.35(8)
O2 Ru1 As2 89.37(7)
O1 Ru1 As2 89.60(6)
As1 Ru1 As2 176.713(18)
C19 As1 C31 101.25(15)
C19 As1 C25 104.03(16)
C31 As1 C25 101.37(16)
C19 As1 Ru1 114.39(11)
C31 As1 Ru1 117.25(11)
C25 As1 Ru1 116.39(10)
C49 As2 C37 101.64(15)
C49 As2 C43 105.33(15)
C37 As2 C43 104.15(15)
C49 As2 Ru1 113.48(10)
C37 As2 Ru1 115.31(10)
C43 As2 Ru1 115.43(10)
N1 C1 C2 125.9(4)
N1 C1 H1 117.0
C2 C1 H1 117.0
C1 C2 C3 123.7(4)
C1 C2 C7 117.4(4)
C3 C2 C7 118.9(4)
O1 C3 C2 129.6(4)
O1 C3 C4 111.7(4)
C2 C3 C4 118.6(4)
C5 C4 C3 122.1(4)
C5 C4 H4 118.9
C3 C4 H4 118.9
C4 C5 C6 120.8(4)
C4 C5 H5 119.6
C6 C5 H5 119.6
C7 C6 C8 120.5(4)
C7 C6 C5 119.6(4)
C8 C6 C5 119.9(4)
C6 C7 C11 117.3(4)
C6 C7 C2 119.8(4)
C11 C7 C2 122.9(4)
C9 C8 C6 120.5(4)
C9 C8 H8 119.7
C6 C8 H8 119.7
C8 C9 C10 118.6(4)
C8 C9 H9 120.7
C10 C9 H9 120.7
C11 C10 C9 121.1(4)
C11 C10 H10 119.5
C9 C10 H10 119.5
C10 C11 C7 121.9(4)
C10 C11 H11 119.0
C7 C11 H11 119.0
O2 C12 N2 124.8(3)
O2 C12 C13 116.4(3)
N2 C12 C13 118.9(3)
C14 C13 C18 117.3(5)
C14 C13 C12 122.8(4)
C18 C13 C12 119.7(4)
C13 C14 C15 123.5(6)
C13 C14 H14 118.3
C15 C14 H14 118.3
C16 C15 C14 120.4(7)
C16 C15 H15 119.8
C14 C15 H15 119.8
C15 C16 C17 120.8(5)
C15 C16 H16 119.6
C17 C16 H16 119.6
C18 C17 C16 118.1(7)
C18 C17 H17 120.9
C16 C17 H17 120.9
C17 C18 C13 119.2(7)
C17 C18 H18 120.4
C13 C18 H18 120.4
C15A C14A H14A 120.1
C14A C15A H15A 118.0
C18A C17A H17A 119.4
C17A C18A H18A 121.8
C20 C19 C24 118.8(4)
C20 C19 As1 124.2(3)
C24 C19 As1 116.9(3)
C21 C20 C19 120.1(4)
C21 C20 H20 120.0
C19 C20 H20 120.0
C22 C21 C20 120.7(4)
C22 C21 H21 119.6
C20 C21 H21 119.6
C21 C22 C23 120.0(4)
C21 C22 H22 120.0
C23 C22 H22 120.0
C24 C23 C22 119.8(4)
C24 C23 H23 120.1
C22 C23 H23 120.1
C23 C24 C19 120.5(4)
C23 C24 H24 119.7
C19 C24 H24 119.7
C30 C25 C26 120.2(4)
C30 C25 As1 120.0(3)
C26 C25 As1 119.7(3)
C25 C26 C27 119.4(4)
C25 C26 H26 120.3
C27 C26 H26 120.3
C28 C27 C26 120.7(4)
C28 C27 H27 119.6
C26 C27 H27 119.6
C27 C28 C29 119.6(4)
C27 C28 H28 120.2
C29 C28 H28 120.2
C28 C29 C30 119.8(4)
C28 C29 H29 120.1
C30 C29 H29 120.1
C25 C30 C29 120.2(4)
C25 C30 H30 119.9
C29 C30 H30 119.9
C32 C31 C36 119.2(4)
C32 C31 As1 119.9(3)
C36 C31 As1 120.9(3)
C33 C32 C31 120.0(4)
C33 C32 H32 120.0
C31 C32 H32 120.0
C32 C33 C34 119.8(4)
C32 C33 H33 120.1
C34 C33 H33 120.1
C35 C34 C33 120.5(4)
C35 C34 H34 119.8
C33 C34 H34 119.8
C36 C35 C34 119.6(4)
C36 C35 H35 120.2
C34 C35 H35 120.2
C35 C36 C31 120.9(4)
C35 C36 H36 119.5
C31 C36 H36 119.5
C38 C37 C42 119.6(3)
C38 C37 As2 121.9(3)
C42 C37 As2 118.4(3)
C37 C38 C39 120.3(4)
C37 C38 H38 119.9
C39 C38 H38 119.9
C38 C39 C40 119.6(4)
C38 C39 H39 120.2
C40 C39 H39 120.2
C41 C40 C39 120.4(4)
C41 C40 H40 119.8
C39 C40 H40 119.8
C40 C41 C42 120.4(4)
C40 C41 H41 119.8
C42 C41 H41 119.8
C37 C42 C41 119.6(4)
C37 C42 H42 120.2
C41 C42 H42 120.2
C48 C43 C44 119.8(3)
C48 C43 As2 120.0(3)
C44 C43 As2 120.2(3)
C45 C44 C43 119.6(4)
C45 C44 H44 120.2
C43 C44 H44 120.2
C44 C45 C46 121.1(4)
C44 C45 H45 119.5
C46 C45 H45 119.5
C47 C46 C45 119.3(4)
C47 C46 H46 120.4
C45 C46 H46 120.4
C46 C47 C48 120.1(4)
C46 C47 H47 120.0
C48 C47 H47 120.0
C43 C48 C47 120.2(4)
C43 C48 H48 119.9
C47 C48 H48 119.9
C50 C49 C54 118.5(4)
C50 C49 As2 117.7(3)
C54 C49 As2 123.8(3)
C51 C50 C49 120.5(4)
C51 C50 H50 119.7
C49 C50 H50 119.7
C50 C51 C52 120.7(4)
C50 C51 H51 119.7
C52 C51 H51 119.7
C53 C52 C51 119.5(4)
C53 C52 H52 120.2
C51 C52 H52 120.2
C52 C53 C54 120.5(4)
C52 C53 H53 119.8
C54 C53 H53 119.8
C53 C54 C49 120.3(4)
C53 C54 H54 119.9
C49 C54 H54 119.9
O61 C60 Ru1 177.0(3)
C1 N1 N2 117.6(3)
C1 N1 Ru1 127.5(3)
N2 N1 Ru1 114.9(2)
C12 N2 N1 111.5(3)
C3 O1 Ru1 122.3(2)
C12 O2 Ru1 110.8(2)
C71 O70 H70 124.2
O70 C71 H71A 109.5
O70 C71 H71B 109.5
H71A C71 H71B 109.5
O70 C71 H71C 109.5
H71A C71 H71C 109.5
H71B C71 H71C 109.5

loop_
_geom_bond_atom_site_label_1
_geom_bond_atom_site_label_2
_geom_bond_distance
Ru1 C60 1.875(4)
Ru1 N1 2.034(3)
Ru1 O2 2.064(2)
Ru1 O1 2.088(3)
Ru1 As1 2.4439(5)
Ru1 As2 2.4565(5)
As1 C19 1.930(4)
As1 C31 1.934(4)
As1 C25 1.948(4)
As2 C49 1.933(4)
As2 C37 1.940(4)
As2 C43 1.945(4)
C1 N1 1.297(5)
C1 C2 1.416(5)
C1 H1 0.9500
C2 C3 1.420(5)
C2 C7 1.463(5)
C3 O1 1.307(5)
C3 C4 1.422(5)
C4 C5 1.362(6)
C4 H4 0.9500
C5 C6 1.421(5)
C5 H5 0.9500
C6 C7 1.398(6)
C6 C8 1.419(6)
C7 C11 1.401(5)
C8 C9 1.385(6)
C8 H8 0.9500
C9 C10 1.388(6)
C9 H9 0.9500
C10 C11 1.374(6)
C10 H10 0.9500
C11 H11 0.9500
C12 O2 1.303(4)
C12 N2 1.313(5)
C12 C13 1.475(5)
C13 C14 1.349(6)
C13 C18 1.458(7)
C14 C15 1.374(8)
C14 H14 0.9500
C15 C16 1.320(7)
C15 H15 0.9500
C16 C17 1.444(7)
C16 H16 0.9500
C17 C18 1.395(8)
C17 H17 0.9500
C18 H18 0.9500
C14A C15A 1.376(8)
C14A H14A 0.9500
C15A H15A 0.9500
C17A C18A 1.394(9)
C17A H17A 0.9500
C18A H18A 0.9500
C19 C20 1.382(5)
C19 C24 1.402(5)
C20 C21 1.379(5)
C20 H20 0.9500
C21 C22 1.369(6)
C21 H21 0.9500
C22 C23 1.383(5)
C22 H22 0.9500
C23 C24 1.372(5)
C23 H23 0.9500
C24 H24 0.9500
C25 C30 1.377(5)
C25 C26 1.382(5)
C26 C27 1.386(5)
C26 H26 0.9500
C27 C28 1.379(6)
C27 H27 0.9500
C28 C29 1.386(6)
C28 H28 0.9500
C29 C30 1.388(5)
C29 H29 0.9500
C30 H30 0.9500
C31 C32 1.384(5)
C31 C36 1.391(5)
C32 C33 1.381(5)
C32 H32 0.9500
C33 C34 1.384(6)
C33 H33 0.9500
C34 C35 1.376(6)
C34 H34 0.9500
C35 C36 1.364(5)
C35 H35 0.9500
C36 H36 0.9500
C37 C38 1.386(5)
C37 C42 1.393(5)
C38 C39 1.389(5)
C38 H38 0.9500
C39 C40 1.390(6)
C39 H39 0.9500
C40 C41 1.365(5)
C40 H40 0.9500
C41 C42 1.394(5)
C41 H41 0.9500
C42 H42 0.9500
C43 C48 1.383(5)
C43 C44 1.394(5)
C44 C45 1.382(5)
C44 H44 0.9500
C45 C46 1.394(6)
C45 H45 0.9500
C46 C47 1.379(6)
C46 H46 0.9500
C47 C48 1.403(5)
C47 H47 0.9500
C48 H48 0.9500
C49 C50 1.385(5)
C49 C54 1.403(5)
C50 C51 1.376(5)
C50 H50 0.9500
C51 C52 1.378(5)
C51 H51 0.9500
C52 C53 1.377(5)
C52 H52 0.9500
C53 C54 1.377(5)
C53 H53 0.9500
C54 H54 0.9500
C60 O61 1.147(4)
N1 N2 1.400(4)
O70 C71 1.379(6)
O70 H70 0.8498
C71 H71A 0.9800
C71 H71B 0.9800
C71 H71C 0.9800

loop_
_geom_torsion_atom_site_label_1
_geom_torsion_atom_site_label_2
_geom_torsion_atom_site_label_3
_geom_torsion_atom_site_label_4
_geom_torsion
C60 Ru1 As1 C19 -80.73(16)
N1 Ru1 As1 C19 93.70(15)
O2 Ru1 As1 C19 15.69(13)
O1 Ru1 As1 C19 -175.46(13)
As2 Ru1 As1 C19 94.3(4)
C60 Ru1 As1 C31 37.60(17)
N1 Ru1 As1 C31 -147.97(15)
O2 Ru1 As1 C31 134.02(14)
O1 Ru1 As1 C31 -57.13(14)
As2 Ru1 As1 C31 -147.4(4)
C60 Ru1 As1 C25 157.80(17)
N1 Ru1 As1 C25 -27.77(16)
O2 Ru1 As1 C25 -105.78(15)
O1 Ru1 As1 C25 63.07(15)
As2 Ru1 As1 C25 -27.2(4)
C60 Ru1 As2 C49 83.78(16)
N1 Ru1 As2 C49 -90.65(14)
O2 Ru1 As2 C49 -12.62(13)
O1 Ru1 As2 C49 178.48(13)
As1 Ru1 As2 C49 -91.2(4)
C60 Ru1 As2 C37 -32.89(17)
N1 Ru1 As2 C37 152.69(15)
O2 Ru1 As2 C37 -129.29(14)
O1 Ru1 As2 C37 61.82(14)
As1 Ru1 As2 C37 152.1(4)
C60 Ru1 As2 C43 -154.51(16)
N1 Ru1 As2 C43 31.06(15)
O2 Ru1 As2 C43 109.09(14)
O1 Ru1 As2 C43 -59.81(14)
As1 Ru1 As2 C43 30.5(4)
N1 C1 C2 C3 1.4(6)
N1 C1 C2 C7 -177.4(3)
C1 C2 C3 O1 -0.9(6)
C7 C2 C3 O1 177.8(4)
C1 C2 C3 C4 178.4(4)
C7 C2 C3 C4 -2.8(5)
O1 C3 C4 C5 179.9(4)
C2 C3 C4 C5 0.5(6)
C3 C4 C5 C6 2.2(6)
C4 C5 C6 C7 -2.5(6)
C4 C5 C6 C8 177.5(4)
C8 C6 C7 C11 -0.6(6)
C5 C6 C7 C11 179.4(4)
C8 C6 C7 C2 -179.9(4)
C5 C6 C7 C2 0.1(6)
C1 C2 C7 C6 -178.6(4)
C3 C2 C7 C6 2.6(5)
C1 C2 C7 C11 2.1(6)
C3 C2 C7 C11 -176.7(4)
C7 C6 C8 C9 0.2(7)
C5 C6 C8 C9 -179.8(4)
C6 C8 C9 C10 -0.6(7)
C8 C9 C10 C11 1.5(7)
C9 C10 C11 C7 -1.9(7)
C6 C7 C11 C10 1.5(6)
C2 C7 C11 C10 -179.2(4)
O2 C12 C13 C14 32.3(6)
N2 C12 C13 C14 -146.9(5)
O2 C12 C13 C18 -142.1(5)
N2 C12 C13 C18 38.7(6)
C18 C13 C14 C15 -5.7(10)
C12 C13 C14 C15 179.8(6)
C13 C14 C15 C16 -0.4(13)
C14 C15 C16 C17 6.9(11)
C15 C16 C17 C18 -7.0(11)
C16 C17 C18 C13 0.8(11)
C14 C13 C18 C17 5.2(10)
C12 C13 C18 C17 179.9(6)
C31 As1 C19 C20 96.9(3)
C25 As1 C19 C20 -8.0(4)
Ru1 As1 C19 C20 -136.0(3)
C31 As1 C19 C24 -80.4(3)
C25 As1 C19 C24 174.7(3)
Ru1 As1 C19 C24 46.6(3)
C24 C19 C20 C21 1.2(6)
As1 C19 C20 C21 -176.1(3)
C19 C20 C21 C22 1.6(6)
C20 C21 C22 C23 -2.9(6)
C21 C22 C23 C24 1.3(6)
C22 C23 C24 C19 1.5(6)
C20 C19 C24 C23 -2.7(6)
As1 C19 C24 C23 174.7(3)
C19 As1 C25 C30 -55.6(3)
C31 As1 C25 C30 -160.4(3)
Ru1 As1 C25 C30 71.2(3)
C19 As1 C25 C26 127.6(3)
C31 As1 C25 C26 22.8(3)
Ru1 As1 C25 C26 -105.6(3)
C30 C25 C26 C27 2.0(6)
As1 C25 C26 C27 178.8(3)
C25 C26 C27 C28 0.4(6)
C26 C27 C28 C29 -2.1(7)
C27 C28 C29 C30 1.3(7)
C26 C25 C30 C29 -2.8(6)
As1 C25 C30 C29 -179.6(3)
C28 C29 C30 C25 1.1(6)
C19 As1 C31 C32 150.1(3)
C25 As1 C31 C32 -102.9(3)
Ru1 As1 C31 C32 24.9(3)
C19 As1 C31 C36 -32.1(3)
C25 As1 C31 C36 74.9(3)
Ru1 As1 C31 C36 -157.2(3)
C36 C31 C32 C33 1.4(6)
As1 C31 C32 C33 179.3(3)
C31 C32 C33 C34 -1.1(6)
C32 C33 C34 C35 0.7(7)
C33 C34 C35 C36 -0.6(6)
C34 C35 C36 C31 1.0(6)
C32 C31 C36 C35 -1.3(6)
As1 C31 C36 C35 -179.2(3)
C49 As2 C37 C38 24.5(3)
C43 As2 C37 C38 -84.8(3)
Ru1 As2 C37 C38 147.7(3)
C49 As2 C37 C42 -152.3(3)
C43 As2 C37 C42 98.5(3)
Ru1 As2 C37 C42 -29.1(3)
C42 C37 C38 C39 2.1(5)
As2 C37 C38 C39 -174.7(3)
C37 C38 C39 C40 -0.9(6)
C38 C39 C40 C41 -0.9(6)
C39 C40 C41 C42 1.5(6)
C38 C37 C42 C41 -1.5(5)
As2 C37 C42 C41 175.3(3)
C40 C41 C42 C37 -0.3(6)
C49 As2 C43 C48 -119.8(3)
C37 As2 C43 C48 -13.3(3)
Ru1 As2 C43 C48 114.2(3)
C49 As2 C43 C44 63.3(3)
C37 As2 C43 C44 169.8(3)
Ru1 As2 C43 C44 -62.7(3)
C48 C43 C44 C45 0.9(6)
As2 C43 C44 C45 177.9(3)
C43 C44 C45 C46 -0.8(6)
C44 C45 C46 C47 0.4(6)
C45 C46 C47 C48 -0.1(6)
C44 C43 C48 C47 -0.7(6)
As2 C43 C48 C47 -177.6(3)
C46 C47 C48 C43 0.2(6)
C37 As2 C49 C50 51.5(3)
C43 As2 C49 C50 159.9(3)
Ru1 As2 C49 C50 -72.9(3)
C37 As2 C49 C54 -130.2(3)
C43 As2 C49 C54 -21.8(3)
Ru1 As2 C49 C54 105.4(3)
C54 C49 C50 C51 1.1(5)
As2 C49 C50 C51 179.5(3)
C49 C50 C51 C52 -0.6(6)
C50 C51 C52 C53 -0.7(6)
C51 C52 C53 C54 1.4(6)
C52 C53 C54 C49 -0.8(6)
C50 C49 C54 C53 -0.4(6)
As2 C49 C54 C53 -178.7(3)
N1 Ru1 C60 O61 -12(7)
O2 Ru1 C60 O61 -31(6)
O1 Ru1 C60 O61 150(6)
As1 Ru1 C60 O61 60(6)
As2 Ru1 C60 O61 -120(6)
C2 C1 N1 N2 178.4(3)
C2 C1 N1 Ru1 1.6(6)
C60 Ru1 N1 C1 158.9(12)
O2 Ru1 N1 C1 177.5(3)
O1 Ru1 N1 C1 -3.4(3)
As1 Ru1 N1 C1 86.9(3)
As2 Ru1 N1 C1 -93.0(3)
C60 Ru1 N1 N2 -18.0(14)
O2 Ru1 N1 N2 0.6(2)
O1 Ru1 N1 N2 179.7(2)
As1 Ru1 N1 N2 -89.9(2)
As2 Ru1 N1 N2 90.1(2)
O2 C12 N2 N1 -0.5(5)
C13 C12 N2 N1 178.6(3)
C1 N1 N2 C12 -177.5(3)
Ru1 N1 N2 C12 -0.3(4)
C2 C3 O1 Ru1 -2.3(5)
C4 C3 O1 Ru1 178.4(2)
C60 Ru1 O1 C3 -174.6(3)
N1 Ru1 O1 C3 3.6(3)
O2 Ru1 O1 C3 8.2(6)
As1 Ru1 O1 C3 -83.8(3)
As2 Ru1 O1 C3 93.0(3)
N2 C12 O2 Ru1 1.0(4)
C13 C12 O2 Ru1 -178.1(3)
C60 Ru1 O2 C12 177.3(2)
N1 Ru1 O2 C12 -0.8(2)
O1 Ru1 O2 C12 -5.5(6)
As1 Ru1 O2 C12 86.5(2)
As2 Ru1 O2 C12 -90.3(2)
